data_7038111
loop_
_publ_author_name
'Kuzyaev, D. M.'
'Balashova, T. V.'
'Burin, M. E.'
'Fukin, G. K.'
'Rumyantcev, R. V.'
'Pushkarev, A. P.'
'Ilichev, V. A.'
'Grishin, I. D.'
'Vorozhtsov, D. L.'
'Bochkarev, M. N.'

_publ_section_title
;
 Synthesis, structure and luminescent properties of lanthanide
 fluoroalkoxides.
;
_journal_issue 8
_journal_name_full 'Dalton transactions (Cambridge, England : 2003)'
_journal_page_first 3464
_journal_page_last 3472
_journal_paper_doi 10.1039/c5dt04636j
_journal_volume 45
_journal_year 2016
_chemical_formula_sum 'C26 H26 F36 O10 Yb2'
_chemical_formula_weight 1528.55
_chemical_name_systematic
; 
 ? 
;
_space_group_IT_number 14
_symmetry_cell_setting monoclinic
_symmetry_space_group_name_Hall '-P 2ybc'
_symmetry_space_group_name_H-M 'P 1 21/c 1'
_atom_sites_solution_hydrogens geom
_atom_sites_solution_primary direct
_atom_sites_solution_secondary difmap
_audit_creation_method SHELXL-97
_audit_update_record
;
2015-11-17 deposited with the CCDC.
2016-01-05 downloaded from the CCDC.
;
_cell_angle_alpha 90.00
_cell_angle_beta 107.6370(10)
_cell_angle_gamma 90.00
_cell_formula_units_Z 2
_cell_length_a 9.7029(6)
_cell_length_b 18.0209(10)
_cell_length_c 13.1321(7)
_cell_measurement_reflns_used 900
_cell_measurement_temperature 100(2)
_cell_measurement_theta_max 30
_cell_measurement_theta_min 2
_cell_volume 2188.3(2)
_computing_cell_refinement 'Bruker SMART'
_computing_data_collection 'Bruker SMART'
_computing_data_reduction 'Bruker SHELXTL'
_computing_molecular_graphics 'Bruker SHELXTL'
_computing_publication_material 'Bruker SHELXTL'
_computing_structure_refinement 'SHELXL-97 (Sheldrick, 2008)'
_computing_structure_solution 'SHELXS-97 (Sheldrick, 2008)'
_diffrn_ambient_temperature 100(2)
_diffrn_measured_fraction_theta_full 0.999
_diffrn_measured_fraction_theta_max 0.999
_diffrn_measurement_device_type 'CCD area detector'
_diffrn_measurement_method 'omega scans'
_diffrn_radiation_monochromator graphite
_diffrn_radiation_source 'fine-focus sealed tube'
_diffrn_radiation_type MoK\a
_diffrn_radiation_wavelength 0.71073
_diffrn_reflns_av_R_equivalents 0.0348
_diffrn_reflns_av_sigmaI/netI 0.0296
_diffrn_reflns_limit_h_max 11
_diffrn_reflns_limit_h_min -11
_diffrn_reflns_limit_k_max 22
_diffrn_reflns_limit_k_min -22
_diffrn_reflns_limit_l_max 16
_diffrn_reflns_limit_l_min -16
_diffrn_reflns_number 18172
_diffrn_reflns_theta_full 26.00
_diffrn_reflns_theta_max 26.00
_diffrn_reflns_theta_min 2.20
_exptl_absorpt_coefficient_mu 4.450
_exptl_absorpt_correction_T_max 0.5549
_exptl_absorpt_correction_T_min 0.3486
_exptl_absorpt_correction_type multi-scan
_exptl_absorpt_process_details 'SADABS (Sheldrick, 1998a)'
_exptl_crystal_colour colorless
_exptl_crystal_density_diffrn 2.320
_exptl_crystal_density_method 'not measured'
_exptl_crystal_description prism
_exptl_crystal_F_000 1452
_exptl_crystal_size_max 0.30
_exptl_crystal_size_mid 0.25
_exptl_crystal_size_min 0.15
_refine_diff_density_max 2.046
_refine_diff_density_min -1.792
_refine_diff_density_rms 0.167
_refine_ls_extinction_method none
_refine_ls_goodness_of_fit_ref 1.055
_refine_ls_hydrogen_treatment constr
_refine_ls_matrix_type full
_refine_ls_number_parameters 371
_refine_ls_number_reflns 4287
_refine_ls_number_restraints 34
_refine_ls_restrained_S_all 1.103
_refine_ls_R_factor_all 0.0561
_refine_ls_R_factor_gt 0.0419
_refine_ls_shift/su_max 0.001
_refine_ls_shift/su_mean 0.000
_refine_ls_structure_factor_coef Fsqd
_refine_ls_weighting_details 'calc w=1/[\s^2^(Fo^2^)+(0.0676P)^2^+7.5392P] where P=(Fo^2^+2Fc^2^)/3'
_refine_ls_weighting_scheme calc
_refine_ls_wR_factor_gt 0.1062
_refine_ls_wR_factor_ref 0.1127
_reflns_number_gt 3444
_reflns_number_total 4287
_reflns_threshold_expression >2sigma(I)
_cod_data_source_file c5dt04636j2.cif
_cod_data_source_block ybocf31m
_cod_depositor_comments
;
The following automatic conversions were performed:

'_symmetry_cell_setting' value 'Monoclinic' changed to 'monoclinic'
according to
/usr/data/users/saulius/crontab/automatic-downloads/rss-feeds/RSC/lib/dictionaries/cif_core.dic
dictionary named 'cif_core.dic' version 2.4.2 from 2011-04-26.

Automatic conversion script
Id: cif_fix_values 4268 2015-11-12 08:31:59Z antanas 

 Adding full bibliography for 7038111--7038116.cif.
;
_cod_original_sg_symbol_H-M P2(1)/c
_cod_database_code 7038111

loop_
_symmetry_equiv_pos_as_xyz
'x, y, z'
'-x, y+1/2, -z+1/2'
'-x, -y, -z'
'x, -y-1/2, z-1/2'

loop_
_atom_site_label
_atom_site_type_symbol
_atom_site_fract_x
_atom_site_fract_y
_atom_site_fract_z
_atom_site_U_iso_or_equiv
_atom_site_adp_type
_atom_site_occupancy
_atom_site_symmetry_multiplicity
_atom_site_calc_flag
_atom_site_refinement_flags
_atom_site_disorder_assembly
_atom_site_disorder_group
Yb1 Yb 0.54199(2) 0.538179(12) 0.638023(15) 0.02612(6) Uani 1 1 d . . .
O1 O 0.6697(4) 0.4798(2) 0.7710(3) 0.0346(9) Uani 1 1 d . . .
F1 F 0.8736(4) 0.3824(3) 1.0016(3) 0.0768(13) Uani 1 1 d . . .
C1 C 0.7726(5) 0.4715(3) 0.8689(4) 0.0350(13) Uani 1 1 d . . .
H1A H 0.8691 0.4811 0.8588 0.042 Uiso 1 1 calc R . .
O2 O 0.6084(3) 0.45321(17) 0.5331(2) 0.0240(8) Uani 1 1 d . . .
F2 F 0.7975(5) 0.3455(2) 0.8380(3) 0.0711(13) Uani 1 1 d . . .
C2 C 0.7733(6) 0.3927(4) 0.9077(5) 0.0486(16) Uani 1 1 d . . .
O3 O 0.6706(3) 0.63008(16) 0.6403(3) 0.0393(10) Uani 1 1 d D . .
F3 F 0.6477(4) 0.3730(2) 0.9215(3) 0.0658(12) Uani 1 1 d . . .
C3 C 0.7509(6) 0.5284(4) 0.9474(4) 0.0431(16) Uani 1 1 d . . .
F4 F 0.7533(4) 0.5977(2) 0.9115(3) 0.0577(10) Uani 1 1 d . . .
C4 C 0.7307(5) 0.4048(3) 0.5788(4) 0.0260(11) Uani 1 1 d . . .
H4A H 0.7478 0.4045 0.6578 0.031 Uiso 1 1 calc R . .
O4 O 0.4297(4) 0.5929(2) 0.7554(3) 0.0492(11) Uani 1 1 d . . .
F5 F 0.8534(4) 0.5246(3) 1.0432(3) 0.0618(12) Uani 1 1 d . . .
C5 C 0.8643(6) 0.4354(4) 0.5604(5) 0.0480(17) Uani 1 1 d . . .
O5 O 0.3503(4) 0.4644(2) 0.6627(3) 0.0392(10) Uani 1 1 d . . .
F6 F 0.6231(3) 0.5223(2) 0.9678(3) 0.0563(11) Uani 1 1 d . . .
C6 C 0.6966(6) 0.3281(3) 0.5416(5) 0.0481(17) Uani 1 1 d . . .
F7 F 0.8749(4) 0.5096(2) 0.5704(4) 0.0699(13) Uani 1 1 d . . .
F8 F 0.9818(4) 0.4056(3) 0.6281(4) 0.0734(14) Uani 1 1 d . . .
F9 F 0.8688(4) 0.4214(2) 0.4612(3) 0.0617(11) Uani 1 1 d . . .
F10 F 0.8116(4) 0.2850(2) 0.5741(4) 0.0781(15) Uani 1 1 d . . .
C10 C 0.4421(9) 0.6678(4) 0.7934(6) 0.070(2) Uani 1 1 d . A .
H10A H 0.3831 0.6743 0.8416 0.105 Uiso 1 1 calc R . .
H10B H 0.4082 0.7018 0.7327 0.105 Uiso 1 1 calc R . .
H10C H 0.5435 0.6787 0.8320 0.105 Uiso 1 1 calc R . .
F11 F 0.5968(4) 0.2996(2) 0.5824(4) 0.0722(13) Uani 1 1 d . . .
C11 C 0.3142(6) 0.5541(4) 0.7817(5) 0.060(2) Uani 1 1 d . A .
H11A H 0.2193 0.5719 0.7355 0.073 Uiso 1 1 calc R . .
H11B H 0.3197 0.5639 0.8570 0.073 Uiso 1 1 calc R . .
F12 F 0.6446(4) 0.3239(2) 0.4366(3) 0.0631(12) Uani 1 1 d . . .
C12 C 0.3286(6) 0.4738(4) 0.7654(4) 0.0465(17) Uani 1 1 d . A .
H12A H 0.4120 0.4534 0.8222 0.056 Uiso 1 1 calc R . .
H12B H 0.2401 0.4473 0.7676 0.056 Uiso 1 1 calc R . .
C13 C 0.3384(6) 0.3881(4) 0.6317(5) 0.0495(16) Uani 1 1 d . A .
H13A H 0.2546 0.3660 0.6471 0.074 Uiso 1 1 calc R . .
H13B H 0.4263 0.3617 0.6718 0.074 Uiso 1 1 calc R . .
H13C H 0.3260 0.3844 0.5550 0.074 Uiso 1 1 calc R . .
F13 F 0.8315(5) 0.8064(3) 0.6547(6) 0.133(2) Uani 1 1 d DU A .
F14 F 0.6143(4) 0.7800(3) 0.6389(5) 0.122(2) Uani 1 1 d D A .
F15 F 0.7034(5) 0.7511(2) 0.5187(3) 0.0887(15) Uani 1 1 d D A .
C9 C 0.9159(2) 0.66451(14) 0.7300(2) 0.066(2) Uani 1 1 d D . .
C8 C 0.7315(4) 0.7561(2) 0.6219(3) 0.085(3) Uani 1 1 d DU . .
C7 C 0.7555(4) 0.6861(2) 0.6923(5) 0.043(3) Uani 0.605(5) 1 d PD A 1
H7A H 0.7261 0.6981 0.7571 0.051 Uiso 0.605(5) 1 calc PR A 1
F17 F 0.9470(6) 0.5979(2) 0.7692(4) 0.0448(19) Uani 0.605(5) 1 d PD A 1
F16 F 1.0206(5) 0.7103(3) 0.7638(6) 0.073(2) Uani 0.605(5) 1 d PD A 1
F18 F 0.9382(6) 0.6554(4) 0.6356(4) 0.104(4) Uani 0.605(5) 1 d PD A 1
C7' C 0.7847(5) 0.6694(5) 0.6295(5) 0.035(3) Uani 0.395(5) 1 d PD A 2
H7'A H 0.8100 0.6540 0.5642 0.042 Uiso 0.395(5) 1 calc PR A 2
F17' F 0.9320(14) 0.5953(2) 0.7600(10) 0.079(5) Uani 0.395(5) 1 d PD A 2
F16' F 1.0419(4) 0.6893(5) 0.7269(5) 0.060(3) Uani 0.395(5) 1 d PDU A 2
F18' F 0.8751(5) 0.7006(4) 0.8055(4) 0.065(2) Uani 0.395(5) 1 d PDU A 2

loop_
_atom_site_aniso_label
_atom_site_aniso_U_11
_atom_site_aniso_U_22
_atom_site_aniso_U_33
_atom_site_aniso_U_23
_atom_site_aniso_U_13
_atom_site_aniso_U_12
Yb1 0.02576(9) 0.03331(11) 0.01684(9) -0.00041(8) 0.00278(7) 0.00504(8)
O1 0.0291(16) 0.052(2) 0.0197(16) 0.0061(15) 0.0027(13) 0.0076(15)
F1 0.061(2) 0.104(3) 0.049(2) 0.045(2) -0.0071(18) 0.006(2)
C1 0.028(2) 0.055(3) 0.019(2) 0.011(2) 0.0029(18) 0.008(2)
O2 0.0193(13) 0.0299(17) 0.0192(15) 0.0017(13) 0.0003(12) 0.0056(12)
F2 0.096(3) 0.057(2) 0.059(2) 0.0163(19) 0.022(2) 0.026(2)
C2 0.044(3) 0.065(4) 0.032(3) 0.016(3) 0.006(2) 0.003(3)
O3 0.0375(18) 0.0304(19) 0.038(2) -0.0006(16) -0.0057(16) -0.0016(15)
F3 0.057(2) 0.074(3) 0.065(2) 0.025(2) 0.0158(18) -0.0080(19)
C3 0.035(3) 0.077(4) 0.014(2) 0.002(2) 0.0026(19) -0.003(3)
F4 0.065(2) 0.070(2) 0.0413(18) -0.0126(17) 0.0200(15) 0.0017(19)
C4 0.0184(19) 0.036(3) 0.014(2) 0.0069(19) -0.0085(16) -0.0019(18)
O4 0.054(2) 0.059(2) 0.034(2) -0.0050(18) 0.0123(17) 0.0226(19)
F5 0.0377(17) 0.118(3) 0.0230(16) -0.0063(19) -0.0007(14) -0.0028(19)
C5 0.031(3) 0.054(3) 0.053(4) -0.003(3) 0.005(3) 0.005(3)
O5 0.0302(16) 0.067(3) 0.0207(16) 0.0067(16) 0.0082(13) 0.0022(17)
F6 0.0333(15) 0.109(3) 0.0269(15) -0.0102(18) 0.0095(12) 0.0010(17)
C6 0.038(3) 0.044(3) 0.055(4) 0.016(3) 0.003(3) 0.008(3)
F7 0.0412(17) 0.055(2) 0.113(3) -0.012(2) 0.022(2) -0.0087(17)
F8 0.0295(16) 0.100(3) 0.078(3) 0.008(2) -0.0037(17) 0.0131(19)
F9 0.0535(17) 0.080(3) 0.062(2) 0.002(2) 0.0331(16) 0.0096(19)
F10 0.060(2) 0.053(2) 0.107(4) 0.002(2) 0.003(2) 0.0281(18)
C10 0.096(5) 0.061(4) 0.047(4) -0.016(3) 0.011(4) 0.036(4)
F11 0.074(2) 0.049(2) 0.100(3) 0.028(2) 0.035(2) 0.0008(19)
C11 0.043(3) 0.110(6) 0.034(3) 0.001(3) 0.020(2) 0.020(3)
F12 0.063(2) 0.053(2) 0.060(2) -0.0193(18) -0.0023(19) 0.0040(18)
C12 0.034(2) 0.089(5) 0.021(2) 0.001(3) 0.0151(19) 0.000(3)
C13 0.049(3) 0.051(3) 0.052(3) 0.003(3) 0.020(3) -0.005(3)
F13 0.122(3) 0.090(3) 0.152(4) 0.011(3) -0.009(3) -0.035(2)
F14 0.203(5) 0.047(3) 0.145(4) -0.014(3) 0.096(4) 0.012(3)
F15 0.114(3) 0.037(2) 0.130(4) 0.009(2) 0.058(3) -0.007(2)
C9 0.053(3) 0.067(5) 0.086(5) 0.003(4) 0.033(3) 0.000(3)
C8 0.070(4) 0.066(4) 0.082(6) 0.019(4) -0.032(4) -0.014(3)
C7 0.050(5) 0.038(5) 0.029(4) -0.017(4) -0.005(4) 0.007(4)
F17 0.031(3) 0.057(4) 0.040(3) 0.001(3) 0.000(2) 0.011(3)
F16 0.055(4) 0.056(4) 0.084(5) -0.031(4) -0.018(4) -0.019(3)
F18 0.047(4) 0.067(5) 0.179(9) 0.030(5) 0.006(5) 0.006(3)
C7' 0.039(7) 0.038(7) 0.025(6) 0.011(6) 0.002(5) 0.006(6)
F17' 0.044(6) 0.053(7) 0.112(11) 0.025(7) -0.018(7) -0.009(5)
F16' 0.058(4) 0.057(4) 0.060(4) -0.009(3) 0.011(3) -0.009(3)
F18' 0.061(4) 0.064(4) 0.067(4) -0.009(3) 0.017(3) 0.000(3)

loop_
_atom_type_symbol
_atom_type_description
_atom_type_scat_dispersion_real
_atom_type_scat_dispersion_imag
_atom_type_scat_source
C C 0.0033 0.0016 'International Tables Vol C Tables 4.2.6.8 and 6.1.1.4'
H H 0.0000 0.0000 'International Tables Vol C Tables 4.2.6.8 and 6.1.1.4'
O O 0.0106 0.0060 'International Tables Vol C Tables 4.2.6.8 and 6.1.1.4'
F F 0.0171 0.0103 'International Tables Vol C Tables 4.2.6.8 and 6.1.1.4'
Yb Yb -0.3850 5.5486 'International Tables Vol C Tables 4.2.6.8 and 6.1.1.4'

loop_
_geom_angle_atom_site_label_1
_geom_angle_atom_site_label_2
_geom_angle_atom_site_label_3
_geom_angle
_geom_angle_site_symmetry_1
_geom_angle_site_symmetry_3
O3 Yb1 O1 100.84(13) . .
O3 Yb1 O2 105.48(13) . .
O1 Yb1 O2 87.84(13) . .
O3 Yb1 O2 99.36(12) . 3_666
O1 Yb1 O2 153.56(13) . 3_666
O2 Yb1 O2 70.38(12) . 3_666
O3 Yb1 O4 92.99(15) . .
O1 Yb1 O4 86.48(14) . .
O2 Yb1 O4 161.40(14) . .
O2 Yb1 O4 109.34(12) 3_666 .
O3 Yb1 O5 159.33(14) . .
O1 Yb1 O5 84.01(13) . .
O2 Yb1 O5 94.71(12) . .
O2 Yb1 O5 83.09(12) 3_666 .
O4 Yb1 O5 67.08(14) . .
O3 Yb1 F12 69.49(11) . 3_666
O1 Yb1 F12 145.07(13) . 3_666
O2 Yb1 F12 126.93(11) . 3_666
O2 Yb1 F12 59.30(10) 3_666 3_666
O4 Yb1 F12 61.54(13) . 3_666
O5 Yb1 F12 94.97(12) . 3_666
O3 Yb1 Yb1 105.23(10) . 3_666
O1 Yb1 Yb1 121.69(10) . 3_666
O2 Yb1 Yb1 35.23(7) . 3_666
O2 Yb1 Yb1 35.14(8) 3_666 3_666
O4 Yb1 Yb1 141.45(9) . 3_666
O5 Yb1 Yb1 88.65(9) . 3_666
F12 Yb1 Yb1 93.12(7) 3_666 3_666
C1 O1 Yb1 155.9(4) . .
O1 C1 C2 110.3(4) . .
O1 C1 C3 110.5(4) . .
C2 C1 C3 113.3(5) . .
C4 O2 Yb1 120.0(3) . .
C4 O2 Yb1 130.3(3) . 3_666
Yb1 O2 Yb1 109.62(12) . 3_666
F2 C2 F1 108.5(5) . .
F2 C2 F3 106.5(5) . .
F1 C2 F3 106.1(5) . .
F2 C2 C1 110.8(5) . .
F1 C2 C1 111.8(5) . .
F3 C2 C1 112.7(5) . .
C7 O3 C7' 43.2(4) . .
C7 O3 Yb1 151.5(4) . .
C7' O3 Yb1 157.5(5) . .
F4 C3 F5 106.8(5) . .
F4 C3 F6 105.2(5) . .
F5 C3 F6 105.9(4) . .
F4 C3 C1 111.8(5) . .
F5 C3 C1 112.7(5) . .
F6 C3 C1 113.8(5) . .
O2 C4 C6 110.8(4) . .
O2 C4 C5 110.6(4) . .
C6 C4 C5 114.4(5) . .
C10 O4 C11 111.1(5) . .
C10 O4 Yb1 128.0(4) . .
C11 O4 Yb1 119.9(4) . .
F8 C5 F9 107.5(5) . .
F8 C5 F7 108.1(5) . .
F9 C5 F7 105.0(6) . .
F8 C5 C4 110.7(5) . .
F9 C5 C4 111.9(5) . .
F7 C5 C4 113.3(5) . .
C13 O5 C12 111.0(5) . .
C13 O5 Yb1 119.8(3) . .
C12 O5 Yb1 113.8(3) . .
F12 C6 F10 108.8(6) . .
F12 C6 F11 107.5(5) . .
F10 C6 F11 106.7(5) . .
F12 C6 C4 112.1(5) . .
F10 C6 C4 111.3(5) . .
F11 C6 C4 110.1(5) . .
O4 C11 C12 108.9(5) . .
C6 F12 Yb1 106.9(3) . 3_666
O5 C12 C11 107.4(5) . .
F16 C9 F17' 120.2(6) . .
F16 C9 F17 113.1(4) . .
F17' C9 F17 7.3(6) . .
F16 C9 F16' 31.0(4) . .
F17' C9 F16' 107.9(7) . .
F17 C9 F16' 102.6(5) . .
F16 C9 F18 93.8(5) . .
F17' C9 F18 97.2(8) . .
F17 C9 F18 99.8(5) . .
F16' C9 F18 66.3(4) . .
F16 C9 F18' 79.1(4) . .
F17' C9 F18' 106.1(8) . .
F17 C9 F18' 103.9(5) . .
F16' C9 F18' 110.1(4) . .
F18 C9 F18' 156.2(5) . .
F16 C9 C7 124.7(3) . .
F17' C9 C7 111.0(6) . .
F17 C9 C7 116.9(3) . .
F16' C9 C7 140.0(4) . .
F18 C9 C7 99.5(4) . .
F18' C9 C7 67.5(3) . .
F16 C9 C7' 128.8(4) . .
F17' C9 C7' 107.9(6) . .
F17 C9 C7' 115.1(4) . .
F16' C9 C7' 119.4(4) . .
F18 C9 C7' 62.1(4) . .
F18' C9 C7' 104.7(4) . .
C7 C9 C7' 37.9(4) . .
F14 C8 F13 108.4(5) . .
F14 C8 F15 106.5(4) . .
F13 C8 F15 107.1(5) . .
F14 C8 C7 98.6(4) . .
F13 C8 C7 114.2(4) . .
F15 C8 C7 121.0(4) . .
F14 C8 C7' 125.5(4) . .
F13 C8 C7' 117.1(4) . .
F15 C8 C7' 87.7(4) . .
C7 C8 C7' 36.4(3) . .
O3 C7 C9 112.2(3) . .
O3 C7 C8 110.5(4) . .
C9 C7 C8 110.9(3) . .
O3 C7' C9 111.8(4) . .
O3 C7' C8 104.6(5) . .
C9 C7' C8 105.7(5) . .

loop_
_geom_bond_atom_site_label_1
_geom_bond_atom_site_label_2
_geom_bond_distance
_geom_bond_site_symmetry_2
Yb1 O3 2.068(3) .
Yb1 O1 2.092(3) .
Yb1 O2 2.279(3) .
Yb1 O2 2.284(3) 3_666
Yb1 O4 2.356(4) .
Yb1 O5 2.388(4) .
Yb1 F12 3.056(4) 3_666
Yb1 Yb1 3.7294(4) 3_666
O1 C1 1.377(5) .
F1 C2 1.332(6) .
C1 C2 1.507(8) .
C1 C3 1.514(8) .
O2 C4 1.449(5) .
O2 Yb1 2.284(3) 3_666
F2 C2 1.322(8) .
C2 F3 1.333(7) .
O3 C7 1.351(4) .
O3 C7' 1.357(5) .
C3 F4 1.337(7) .
C3 F5 1.348(6) .
C3 F6 1.350(7) .
C4 C6 1.470(8) .
C4 C5 1.494(8) .
O4 C10 1.433(8) .
O4 C11 1.449(8) .
C5 F8 1.328(7) .
C5 F9 1.340(8) .
C5 F7 1.345(8) .
O5 C13 1.428(7) .
O5 C12 1.436(7) .
C6 F12 1.319(7) .
C6 F10 1.320(7) .
C6 F11 1.343(8) .
C11 C12 1.477(10) .
F12 Yb1 3.056(4) 3_666
F13 C8 1.302(4) .
F14 C8 1.298(4) .
F15 C8 1.302(4) .
C9 F16 1.280(4) .
C9 F17' 1.303(4) .
C9 F17 1.305(4) .
C9 F16' 1.314(4) .
C9 F18 1.331(4) .
C9 F18' 1.342(4) .
C9 C7 1.533(4) .
C9 C7' 1.534(4) .
C8 C7 1.540(4) .
C8 C7' 1.640(9) .
